data_7058981
loop_
_publ_author_name
'Cvijanovi\'c, Danijela'
'Pisk, Jana'
'Pavlovi\'c, Gordana'
'\<Si\<sak-Jung, Dubravka'
'Matkovi\'c-\<Calogovi\'c, Dubravka'
'Cindri\'c, Marina'
'Agustin, Dominique'
'Vrdoljak, Vi\<snja'

_publ_section_title
;
 Discrete mononuclear and dinuclear compounds containing a MoO22+ core and
 4-aminobenzhydrazone ligands: synthesis, structure and
 organic-solvent-free epoxidation activity
;
_journal_issue 4
_journal_name_full 'New Journal of Chemistry'
_journal_page_first 1791
_journal_paper_doi 10.1039/C8NJ04074E
_journal_volume 43
_journal_year 2019
_chemical_formula_moiety 'C15 H13 Mo N3 O5'
_chemical_formula_sum 'C15 H13 Mo N3 O5'
_chemical_formula_weight 411.22
_space_group_crystal_system monoclinic
_space_group_IT_number 15
_space_group_name_Hall '-C 2yc'
_space_group_name_H-M_alt 'C 1 2/c 1'
_atom_sites_solution_hydrogens mixed
_audit_creation_method SHELXL-2014/7
_audit_update_record
;
2018-08-10 deposited with the CCDC.
2018-12-10 downloaded from the CCDC.
;
_cell_angle_alpha 90
_cell_angle_beta 102.928(3)
_cell_angle_gamma 90
_cell_formula_units_Z 8
_cell_length_a 18.8083(6)
_cell_length_b 10.3415(3)
_cell_length_c 16.1160(5)
_cell_measurement_reflns_used 3101
_cell_measurement_temperature 296(2)
_cell_measurement_theta_max 28.3250
_cell_measurement_theta_min 4.3140
_cell_volume 3055.20(17)
_computing_cell_refinement
;
CrysAlisPro, Agilent Technologies,
Version 1.171.37.35 
;
_computing_data_collection
;
CrysAlisPro, Agilent Technologies,
Version 1.171.37.35 
;
_computing_data_reduction
;
CrysAlisPro, Agilent Technologies,
Version 1.171.37.35 (
;
_computing_molecular_graphics 'MERCURY 3.8. (CCDC, 2016)'
_computing_publication_material 'SHELXL-2014/7 (Sheldrick, 2014)'
_computing_structure_refinement 'SHELXL-2014/7 (Sheldrick, 2014)'
_computing_structure_solution 'SHELXT-2014/7 (Sheldrick, 2014)'
_diffrn_ambient_temperature 296(2)
_diffrn_detector_area_resol_mean 16.3426
_diffrn_measured_fraction_theta_full 0.996
_diffrn_measured_fraction_theta_max 0.997
_diffrn_measurement_device_type 'Xcalibur, Sapphire3'
_diffrn_measurement_method '\w scans'
_diffrn_radiation_type MoK\a
_diffrn_radiation_wavelength 0.71073
_diffrn_reflns_av_R_equivalents 0.0684
_diffrn_reflns_av_unetI/netI 0.0703
_diffrn_reflns_Laue_measured_fraction_full 0.996
_diffrn_reflns_Laue_measured_fraction_max 0.997
_diffrn_reflns_limit_h_max 26
_diffrn_reflns_limit_h_min -26
_diffrn_reflns_limit_k_max 14
_diffrn_reflns_limit_k_min -14
_diffrn_reflns_limit_l_max 22
_diffrn_reflns_limit_l_min -22
_diffrn_reflns_number 15965
_diffrn_reflns_point_group_measured_fraction_full 0.996
_diffrn_reflns_point_group_measured_fraction_max 0.997
_diffrn_reflns_theta_full 25.242
_diffrn_reflns_theta_max 29.999
_diffrn_reflns_theta_min 4.149
_diffrn_source 'Enhance (Mo) X-ray Source'
_exptl_absorpt_coefficient_mu 0.891
_exptl_absorpt_correction_T_max 1.00000
_exptl_absorpt_correction_T_min 0.95433
_exptl_absorpt_correction_type multi-scan
_exptl_absorpt_process_details
;
CrysAlisPro, Agilent Technologies,
Version 1.171.37.35 
Empirical absorption correction using spherical harmonics,
 implemented in SCALE3 ABSPACK scaling algorithm.
;
_exptl_crystal_colour yellow
_exptl_crystal_density_diffrn 1.788
_exptl_crystal_description plate
_exptl_crystal_F_000 1648
_exptl_crystal_size_max 0.20
_exptl_crystal_size_mid 0.19
_exptl_crystal_size_min 0.13
_refine_diff_density_max 0.499
_refine_diff_density_min -0.656
_refine_diff_density_rms 0.106
_refine_ls_extinction_method none
_refine_ls_goodness_of_fit_ref 1.070
_refine_ls_hydrogen_treatment mixed
_refine_ls_matrix_type full
_refine_ls_number_parameters 226
_refine_ls_number_reflns 4461
_refine_ls_number_restraints 2
_refine_ls_restrained_S_all 1.071
_refine_ls_R_factor_all 0.0885
_refine_ls_R_factor_gt 0.0532
_refine_ls_shift/su_max 0.001
_refine_ls_shift/su_mean 0.000
_refine_ls_structure_factor_coef Fsqd
_refine_ls_weighting_details 'w=1/[\s^2^(Fo^2^)+(0.0371P)^2^+1.2836P] where P=(Fo^2^+2Fc^2^)/3'
_refine_ls_weighting_scheme calc
_refine_ls_wR_factor_gt 0.0920
_refine_ls_wR_factor_ref 0.1021
_reflns_Friedel_coverage 0.000
_reflns_number_gt 3194
_reflns_number_total 4461
_reflns_threshold_expression 'I > 2\s(I)'
_cod_data_source_file c8nj04074e2.cif
_cod_data_source_block 2957
_cod_original_sg_symbol_H-M 'C 2/c'
_cod_database_code 7058981
_shelx_shelxl_version_number 2014/7
_shelx_space_group_comment
;
The symmetry employed for this shelxl refinement is uniquely defined
by the following loop, which should always be used as a source of
symmetry information in preference to the above space-group names.
They are only intended as comments.
;

loop_
_space_group_symop_operation_xyz
'x, y, z'
'-x, y, -z+1/2'
'x+1/2, y+1/2, z'
'-x+1/2, y+1/2, -z+1/2'
'-x, -y, -z'
'x, -y, z-1/2'
'-x+1/2, -y+1/2, -z'
'x+1/2, -y+1/2, z-1/2'

loop_
_atom_site_label
_atom_site_type_symbol
_atom_site_fract_x
_atom_site_fract_y
_atom_site_fract_z
_atom_site_U_iso_or_equiv
_atom_site_adp_type
_atom_site_occupancy
_atom_site_site_symmetry_order
_atom_site_calc_flag
_atom_site_refinement_flags_posn
_atom_site_refinement_flags_adp
Mo1 Mo 0.36093(2) 0.42071(3) 0.76533(2) 0.02889(10) Uani 1 1 d . .
O2 O 0.42971(13) 0.5597(2) 0.79616(16) 0.0348(6) Uani 1 1 d . .
O1 O 0.28513(13) 0.3377(2) 0.67733(15) 0.0318(6) Uani 1 1 d . .
O5 O 0.52756(14) 0.6813(2) 0.91139(17) 0.0420(7) Uani 1 1 d . .
O4 O 0.31097(15) 0.4374(2) 0.83918(17) 0.0443(7) Uani 1 1 d . .
O3 O 0.41703(14) 0.2912(2) 0.79649(16) 0.0398(6) Uani 1 1 d . .
N1 N 0.30329(15) 0.5730(3) 0.67592(18) 0.0305(6) Uani 1 1 d . .
N2 N 0.24662(16) 0.5304(3) 0.6105(2) 0.0362(7) Uani 1 1 d . .
N3 N 0.07223(18) 0.0959(3) 0.3568(2) 0.0352(7) Uani 1 1 d D .
C10 C 0.42495(19) 0.6909(3) 0.7980(2) 0.0283(7) Uani 1 1 d . .
C1 C 0.24130(19) 0.4045(3) 0.6165(2) 0.0305(8) Uani 1 1 d . .
C3 C 0.18554(19) 0.1972(3) 0.5636(2) 0.0328(8) Uani 1 1 d . .
H3 H 0.2114 0.1586 0.6134 0.039 Uiso 1 1 calc R U
C8 C 0.31428(19) 0.6964(3) 0.6800(2) 0.0325(8) Uani 1 1 d . .
H8 H 0.2835 0.7481 0.6403 0.039 Uiso 1 1 calc R U
C4 C 0.1441(2) 0.1217(3) 0.5010(2) 0.0348(8) Uani 1 1 d . .
H4 H 0.1421 0.0328 0.5091 0.042 Uiso 1 1 calc R U
C9 C 0.37078(19) 0.7594(3) 0.7418(2) 0.0306(8) Uani 1 1 d . .
C2 C 0.18959(19) 0.3305(3) 0.5540(2) 0.0304(8) Uani 1 1 d . .
C5 C 0.10535(19) 0.1755(3) 0.4263(2) 0.0322(8) Uani 1 1 d . .
C12 C 0.4745(2) 0.8908(3) 0.8622(3) 0.0398(9) Uani 1 1 d . .
H12 H 0.5089 0.9352 0.9026 0.048 Uiso 1 1 calc R U
C7 C 0.1478(2) 0.3861(3) 0.4796(2) 0.0383(9) Uani 1 1 d . .
H7 H 0.1481 0.4754 0.4726 0.046 Uiso 1 1 calc R U
C11 C 0.4769(2) 0.7557(3) 0.8591(2) 0.0328(8) Uani 1 1 d . .
C6 C 0.1063(2) 0.3102(3) 0.4169(3) 0.0393(9) Uani 1 1 d . .
H6 H 0.0787 0.3485 0.3680 0.047 Uiso 1 1 calc R U
C14 C 0.3710(2) 0.8956(3) 0.7461(3) 0.0383(9) Uani 1 1 d . .
H14 H 0.3361 0.9425 0.7079 0.046 Uiso 1 1 calc R U
C13 C 0.4217(2) 0.9592(3) 0.8058(3) 0.0432(10) Uani 1 1 d . .
H13 H 0.4207 1.0490 0.8085 0.052 Uiso 1 1 calc R U
C15 C 0.5734(3) 0.7418(4) 0.9837(3) 0.0672(15) Uani 1 1 d . .
H15A H 0.6098 0.7928 0.9655 0.101 Uiso 1 1 calc R U
H15B H 0.5967 0.6768 1.0229 0.101 Uiso 1 1 calc R U
H15C H 0.5444 0.7967 1.0111 0.101 Uiso 1 1 calc R U
H13N H 0.0652(19) 0.022(2) 0.373(2) 0.031(10) Uiso 1 1 d D .
H23N H 0.0340(14) 0.134(3) 0.335(2) 0.042(12) Uiso 1 1 d D .

loop_
_atom_site_aniso_label
_atom_site_aniso_U_11
_atom_site_aniso_U_22
_atom_site_aniso_U_33
_atom_site_aniso_U_23
_atom_site_aniso_U_13
_atom_site_aniso_U_12
Mo1 0.03100(17) 0.02239(14) 0.02868(16) -0.00246(14) -0.00309(12) -0.00165(14)
O2 0.0338(13) 0.0229(12) 0.0416(15) -0.0047(10) -0.0045(12) 0.0023(11)
O1 0.0332(13) 0.0264(12) 0.0316(13) -0.0031(10) -0.0018(11) -0.0036(11)
O5 0.0415(15) 0.0291(13) 0.0455(16) -0.0088(12) -0.0114(13) 0.0002(12)
O4 0.0446(16) 0.0480(16) 0.0378(15) -0.0106(13) 0.0043(13) -0.0086(14)
O3 0.0461(16) 0.0253(12) 0.0403(15) 0.0048(11) -0.0067(13) 0.0032(12)
N1 0.0275(14) 0.0266(14) 0.0328(15) -0.0053(13) -0.0029(12) -0.0016(13)
N2 0.0312(16) 0.0322(15) 0.0388(18) -0.0062(14) -0.0056(14) -0.0036(14)
N3 0.0327(17) 0.0291(17) 0.0371(18) -0.0042(14) -0.0065(15) -0.0074(15)
C10 0.0299(18) 0.0204(15) 0.0334(19) -0.0048(14) 0.0049(16) -0.0014(14)
C1 0.0267(17) 0.0320(19) 0.0308(18) -0.0050(15) 0.0024(15) 0.0003(15)
C3 0.0329(19) 0.0356(19) 0.0271(18) 0.0022(15) 0.0008(16) -0.0034(16)
C8 0.0308(19) 0.0248(16) 0.038(2) 0.0023(15) -0.0013(17) 0.0040(15)
C4 0.040(2) 0.0288(16) 0.0326(19) -0.0016(15) 0.0018(17) -0.0090(16)
C9 0.0315(18) 0.0255(16) 0.0351(19) -0.0009(15) 0.0082(16) -0.0022(15)
C2 0.0242(17) 0.0323(18) 0.0329(19) -0.0092(15) 0.0026(15) -0.0023(15)
C5 0.0285(18) 0.0356(19) 0.0308(19) -0.0055(15) 0.0028(16) -0.0023(16)
C12 0.038(2) 0.0278(18) 0.049(2) -0.0092(17) 0.0018(19) -0.0099(16)
C7 0.038(2) 0.0272(17) 0.043(2) -0.0031(16) -0.0051(18) 0.0062(16)
C11 0.0329(19) 0.0282(17) 0.0363(19) -0.0052(16) 0.0057(16) -0.0028(16)
C6 0.040(2) 0.0310(18) 0.038(2) -0.0026(16) -0.0107(18) 0.0039(17)
C14 0.036(2) 0.0257(18) 0.051(2) 0.0011(16) 0.0060(19) 0.0011(16)
C13 0.046(2) 0.0223(17) 0.059(3) -0.0041(17) 0.006(2) -0.0039(17)
C15 0.076(3) 0.051(3) 0.055(3) -0.013(2) -0.026(3) 0.010(3)

loop_
_atom_type_symbol
_atom_type_description
_atom_type_scat_dispersion_real
_atom_type_scat_dispersion_imag
_atom_type_scat_source
C C 0.0033 0.0016 'International Tables Vol C Tables 4.2.6.8 and 6.1.1.4'
H H 0.0000 0.0000 'International Tables Vol C Tables 4.2.6.8 and 6.1.1.4'
Mo Mo -1.6832 0.6857 'International Tables Vol C Tables 4.2.6.8 and 6.1.1.4'
N N 0.0061 0.0033 'International Tables Vol C Tables 4.2.6.8 and 6.1.1.4'
O O 0.0106 0.0060 'International Tables Vol C Tables 4.2.6.8 and 6.1.1.4'

loop_
_geom_angle_atom_site_label_1
_geom_angle_atom_site_label_2
_geom_angle_atom_site_label_3
_geom_angle
O4 Mo1 O3 106.17(13)
O4 Mo1 O2 100.99(12)
O3 Mo1 O2 100.03(11)
O4 Mo1 O1 97.19(12)
O3 Mo1 O1 99.78(11)
O2 Mo1 O1 148.09(10)
O4 Mo1 N1 96.67(12)
O3 Mo1 N1 156.42(12)
O2 Mo1 N1 80.89(10)
O1 Mo1 N1 71.07(9)
C10 O2 Mo1 135.0(2)
C1 O1 Mo1 122.40(19)
C11 O5 C15 117.9(3)
C8 N1 N2 116.0(3)
C8 N1 Mo1 127.7(2)
N2 N1 Mo1 116.25(19)
C1 N2 N1 108.4(3)
C5 N3 H13N 111(3)
C5 N3 H23N 104(3)
H13N N3 H23N 113(4)
O2 C10 C11 117.1(3)
O2 C10 C9 122.3(3)
C11 C10 C9 120.6(3)
N2 C1 O1 121.8(3)
N2 C1 C2 121.5(3)
O1 C1 C2 116.6(3)
C4 C3 C2 121.2(3)
C4 C3 H3 119.4
C2 C3 H3 119.4
N1 C8 C9 124.6(3)
N1 C8 H8 117.7
C9 C8 H8 117.7
C3 C4 C5 120.9(3)
C3 C4 H4 119.5
C5 C4 H4 119.5
C10 C9 C14 118.8(3)
C10 C9 C8 122.5(3)
C14 C9 C8 118.7(3)
C3 C2 C7 117.9(3)
C3 C2 C1 119.3(3)
C7 C2 C1 122.5(3)
C4 C5 C6 118.7(3)
C4 C5 N3 120.5(3)
C6 C5 N3 120.4(3)
C13 C12 C11 120.7(4)
C13 C12 H12 119.6
C11 C12 H12 119.6
C6 C7 C2 120.7(3)
C6 C7 H7 119.6
C2 C7 H7 119.6
O5 C11 C10 116.6(3)
O5 C11 C12 124.5(3)
C10 C11 C12 118.9(3)
C7 C6 C5 120.4(4)
C7 C6 H6 119.8
C5 C6 H6 119.8
C13 C14 C9 120.8(4)
C13 C14 H14 119.6
C9 C14 H14 119.6
C14 C13 C12 120.3(3)
C14 C13 H13 119.9
C12 C13 H13 119.9
O5 C15 H15A 109.5
O5 C15 H15B 109.5
H15A C15 H15B 109.5
O5 C15 H15C 109.5
H15A C15 H15C 109.5
H15B C15 H15C 109.5

loop_
_geom_bond_atom_site_label_1
_geom_bond_atom_site_label_2
_geom_bond_distance
Mo1 O4 1.682(3)
Mo1 O3 1.709(2)
Mo1 O2 1.923(2)
Mo1 O1 1.969(2)
Mo1 N1 2.244(3)
O2 C10 1.361(3)
O1 C1 1.326(4)
O5 C11 1.361(4)
O5 C15 1.429(5)
N1 C8 1.292(4)
N1 N2 1.393(4)
N2 C1 1.311(4)
N3 C5 1.417(4)
N3 H13N 0.827(18)
N3 H23N 0.827(18)
C10 C11 1.394(5)
C10 C9 1.396(5)
C1 C2 1.452(5)
C3 C4 1.372(5)
C3 C2 1.391(5)
C3 H3 0.9300
C8 C9 1.439(5)
C8 H8 0.9300
C4 C5 1.378(5)
C4 H4 0.9300
C9 C14 1.410(5)
C2 C7 1.401(5)
C5 C6 1.401(5)
C12 C13 1.383(5)
C12 C11 1.399(5)
C12 H12 0.9300
C7 C6 1.377(5)
C7 H7 0.9300
C6 H6 0.9300
C14 C13 1.362(5)
C14 H14 0.9300
C13 H13 0.9300
C15 H15A 0.9600
C15 H15B 0.9600
C15 H15C 0.9600

loop_
_geom_torsion_atom_site_label_1
_geom_torsion_atom_site_label_2
_geom_torsion_atom_site_label_3
_geom_torsion_atom_site_label_4
_geom_torsion
C8 N1 N2 C1 -178.3(3)
Mo1 N1 N2 C1 -1.2(4)
Mo1 O2 C10 C11 149.8(3)
Mo1 O2 C10 C9 -30.0(5)
N1 N2 C1 O1 0.2(5)
N1 N2 C1 C2 -176.4(3)
Mo1 O1 C1 N2 1.1(5)
Mo1 O1 C1 C2 177.9(2)
N2 N1 C8 C9 -178.8(3)
Mo1 N1 C8 C9 4.5(5)
C2 C3 C4 C5 0.3(6)
O2 C10 C9 C14 -178.1(3)
C11 C10 C9 C14 2.1(5)
O2 C10 C9 C8 2.5(6)
C11 C10 C9 C8 -177.4(3)
N1 C8 C9 C10 7.5(6)
N1 C8 C9 C14 -172.0(4)
C4 C3 C2 C7 2.4(6)
C4 C3 C2 C1 -172.0(3)
N2 C1 C2 C3 -179.4(4)
O1 C1 C2 C3 3.8(5)
N2 C1 C2 C7 6.5(6)
O1 C1 C2 C7 -170.3(3)
C3 C4 C5 C6 -2.9(6)
C3 C4 C5 N3 169.9(4)
C3 C2 C7 C6 -2.4(6)
C1 C2 C7 C6 171.8(4)
C15 O5 C11 C10 -169.3(4)
C15 O5 C11 C12 11.7(6)
O2 C10 C11 O5 0.0(5)
C9 C10 C11 O5 179.8(3)
O2 C10 C11 C12 179.0(3)
C9 C10 C11 C12 -1.1(5)
C13 C12 C11 O5 179.1(4)
C13 C12 C11 C10 0.1(6)
C2 C7 C6 C5 -0.2(6)
C4 C5 C6 C7 2.9(6)
N3 C5 C6 C7 -170.0(4)
C10 C9 C14 C13 -2.0(6)
C8 C9 C14 C13 177.4(4)
C9 C14 C13 C12 1.0(6)
C11 C12 C13 C14 -0.1(6)
